data_7001739
loop_
_publ_author_name
'Zueva, Ekaterina M.'
'Petrova, Maria M.'
'Herchel, Radovan'
'Tr\'avn\'i\<cek, Zden\<ek'
'Raptis, Raphael G.'
'Mathivathanan, Logesh'
'McGrady, John E.'

_publ_section_title
;
 Electronic structure and magnetic properties of a trigonal prismatic
 CuII6 cluster
;
_journal_issue 30
_journal_name_full 'Dalton Transactions'
_journal_page_first 5924
_journal_page_last 5932
_journal_paper_doi 10.1039/b907805c
_journal_year 2009
_chemical_formula_sum 'C103 H80 Br9 Cl6 Cu6 N19 O2 P2'
_chemical_formula_weight 2990.92
_chemical_name_common Br,Br-cage
_chemical_name_systematic
;
?
;
_space_group_IT_number 15
_symmetry_cell_setting monoclinic
_symmetry_space_group_name_Hall '-C 2yc'
_symmetry_space_group_name_H-M 'C 1 2/c 1'
_atom_sites_solution_hydrogens geom
_atom_sites_solution_primary direct
_atom_sites_solution_secondary difmap
_audit_creation_method SHELXL-97
_cell_angle_alpha 90.00
_cell_angle_beta 92.503(3)
_cell_angle_gamma 90.00
_cell_formula_units_Z 4
_cell_length_a 19.005(3)
_cell_length_b 21.971(3)
_cell_length_c 26.499(4)
_cell_measurement_reflns_used 953
_cell_measurement_temperature 299(2)
_cell_measurement_theta_max 51.589
_cell_measurement_theta_min 5.389
_cell_volume 11054(3)
_computing_cell_refinement 'BRUKER SMART-NT V5.0'
_computing_data_collection 'BRUKER SMART-NT V5.0'
_computing_data_reduction 'BRUKER SAINT-NT V5/6.0'
_computing_molecular_graphics 'BRUKER SHELXTL-NT V5.1'
_computing_publication_material 'BRUKER SHELXTL-NT V5.1'
_computing_structure_refinement 'SHELXL-97 (Sheldrick, 1997)'
_computing_structure_solution 'SHELXS-97 (Sheldrick, 1990)'
_diffrn_ambient_temperature 299(2)
_diffrn_measured_fraction_theta_full 0.973
_diffrn_measured_fraction_theta_max 0.973
_diffrn_measurement_device_type 'Bruker AXS SMART CCD area detector'
_diffrn_measurement_method 'phi and omega scans'
_diffrn_radiation_monochromator graphite
_diffrn_radiation_source 'fine-focus sealed tube'
_diffrn_radiation_type MoK\a
_diffrn_radiation_wavelength 0.71073
_diffrn_reflns_av_R_equivalents 0.0660
_diffrn_reflns_av_sigmaI/netI 0.0659
_diffrn_reflns_limit_h_max 22
_diffrn_reflns_limit_h_min -25
_diffrn_reflns_limit_k_max 29
_diffrn_reflns_limit_k_min -28
_diffrn_reflns_limit_l_max 35
_diffrn_reflns_limit_l_min -26
_diffrn_reflns_number 41800
_diffrn_reflns_theta_full 28.32
_diffrn_reflns_theta_max 28.32
_diffrn_reflns_theta_min 1.42
_exptl_absorpt_coefficient_mu 4.619
_exptl_absorpt_correction_T_max 0.16245
_exptl_absorpt_correction_T_min 0.09938
_exptl_absorpt_correction_type empirical
_exptl_absorpt_process_details XPREP
_exptl_crystal_colour brown
_exptl_crystal_density_diffrn 1.797
_exptl_crystal_density_method 'not measured'
_exptl_crystal_description block
_exptl_crystal_F_000 5872
_exptl_crystal_size_max 0.29
_exptl_crystal_size_mid 0.13
_exptl_crystal_size_min 0.09
_refine_diff_density_max 1.397
_refine_diff_density_min -0.785
_refine_diff_density_rms 0.105
_refine_ls_extinction_method none
_refine_ls_goodness_of_fit_ref 1.013
_refine_ls_hydrogen_treatment constr
_refine_ls_matrix_type full
_refine_ls_number_parameters 665
_refine_ls_number_reflns 13421
_refine_ls_number_restraints 0
_refine_ls_restrained_S_all 1.013
_refine_ls_R_factor_all 0.1137
_refine_ls_R_factor_gt 0.0507
_refine_ls_shift/su_max 0.026
_refine_ls_shift/su_mean 0.004
_refine_ls_structure_factor_coef Fsqd
_refine_ls_weighting_details 'calc w=1/[\s^2^(Fo^2^)+(0.0670P)^2^+19.2291P] where P=(Fo^2^+2Fc^2^)/3'
_refine_ls_weighting_scheme calc
_refine_ls_wR_factor_gt 0.1184
_refine_ls_wR_factor_ref 0.1491
_reflns_number_gt 7534
_reflns_number_total 13421
_reflns_threshold_expression >2sigma(I)
_cod_data_source_file b907805c.txt
_cod_data_source_block rgr2682t
_cod_original_sg_symbol_H-M C2/c
_cod_database_code 7001739

loop_
_symmetry_equiv_pos_as_xyz
'x, y, z'
'-x, y, -z+1/2'
'x+1/2, y+1/2, z'
'-x+1/2, y+1/2, -z+1/2'
'-x, -y, -z'
'x, -y, z-1/2'
'-x+1/2, -y+1/2, -z'
'x+1/2, -y+1/2, z-1/2'

loop_
_atom_site_label
_atom_site_type_symbol
_atom_site_fract_x
_atom_site_fract_y
_atom_site_fract_z
_atom_site_U_iso_or_equiv
_atom_site_adp_type
_atom_site_occupancy
_atom_site_symmetry_multiplicity
_atom_site_calc_flag
_atom_site_refinement_flags
_atom_site_disorder_assembly
_atom_site_disorder_group
Br1 Br 0.69879(4) -0.00325(4) 0.05031(3) 0.0868(3) Uani 1 1 d . . .
Br2 Br 0.21762(3) -0.01723(3) 0.29746(3) 0.06262(19) Uani 1 1 d . . .
Br3 Br 0.46267(5) 0.43557(3) 0.17539(5) 0.1167(4) Uani 1 1 d . . .
Br4 Br 0.5000 -0.21415(3) 0.2500 0.0695(3) Uani 1 2 d S . .
Br5 Br 0.17505(3) 0.32091(4) 0.31730(3) 0.0827(2) Uani 1 1 d . . .
C1 C 0.3471(3) 0.0025(2) 0.2452(2) 0.0451(12) Uani 1 1 d . . .
H1A H 0.3582 -0.0387 0.2431 0.054 Uiso 1 1 calc R . .
C2 C 0.2894(2) 0.0258(2) 0.2671(2) 0.0405(11) Uani 1 1 d . . .
C3 C 0.2949(3) 0.0882(2) 0.2628(2) 0.0463(13) Uani 1 1 d . . .
H3A H 0.2635 0.1165 0.2751 0.056 Uiso 1 1 calc R . .
C4 C 0.4134(3) 0.3132(2) 0.1972(3) 0.0618(17) Uani 1 1 d . . .
H4A H 0.3687 0.3259 0.2058 0.074 Uiso 1 1 calc R . .
C5 C 0.4668(3) 0.3512(2) 0.1837(3) 0.0638(18) Uani 1 1 d . . .
C6 C 0.5228(3) 0.3139(2) 0.1751(3) 0.0610(17) Uani 1 1 d . . .
H6A H 0.5671 0.3267 0.1659 0.073 Uiso 1 1 calc R . .
C7 C 0.6380(3) 0.0964(3) 0.1077(2) 0.0539(14) Uani 1 1 d . . .
H7A H 0.6681 0.1261 0.0959 0.065 Uiso 1 1 calc R . .
C8 C 0.6388(3) 0.0354(3) 0.0952(2) 0.0542(14) Uani 1 1 d . . .
C9 C 0.5875(3) 0.0093(2) 0.1216(2) 0.0556(15) Uani 1 1 d . . .
H9A H 0.5763 -0.0320 0.1212 0.067 Uiso 1 1 calc R . .
C10 C 0.6936(3) 0.2524(2) 0.1577(2) 0.0453(13) Uani 1 1 d . . .
C11 C 0.6841(3) 0.2650(3) 0.1036(2) 0.0579(15) Uani 1 1 d . . .
C12 C 0.6190(4) 0.2556(3) 0.0782(3) 0.0699(18) Uani 1 1 d . . .
H12A H 0.5829 0.2377 0.0955 0.084 Uiso 1 1 calc R . .
C13 C 0.6068(5) 0.2718(4) 0.0292(3) 0.094(2) Uani 1 1 d . . .
H13A H 0.5633 0.2636 0.0132 0.112 Uiso 1 1 calc R . .
C14 C 0.6591(6) 0.3006(5) 0.0028(3) 0.106(3) Uani 1 1 d . . .
H14A H 0.6503 0.3142 -0.0301 0.127 Uiso 1 1 calc R . .
C15 C 0.7244(6) 0.3085(5) 0.0269(3) 0.109(3) Uani 1 1 d . . .
H15A H 0.7606 0.3260 0.0094 0.131 Uiso 1 1 calc R . .
C16 C 0.7371(4) 0.2907(4) 0.0766(3) 0.083(2) Uani 1 1 d . . .
H16A H 0.7817 0.2961 0.0919 0.100 Uiso 1 1 calc R . .
C17 C 0.4882(2) -0.0909(2) 0.2082(2) 0.0411(12) Uani 1 1 d . . .
C18 C 0.4705(3) -0.1045(2) 0.1552(2) 0.0458(13) Uani 1 1 d . . .
C19 C 0.4213(3) -0.0686(3) 0.1284(2) 0.0550(15) Uani 1 1 d . . .
H19A H 0.3988 -0.0370 0.1446 0.066 Uiso 1 1 calc R . .
C20 C 0.4055(4) -0.0797(3) 0.0773(3) 0.0704(18) Uani 1 1 d . . .
H20A H 0.3730 -0.0552 0.0596 0.085 Uiso 1 1 calc R . .
C21 C 0.4378(5) -0.1267(4) 0.0531(3) 0.087(2) Uani 1 1 d . . .
H21A H 0.4268 -0.1342 0.0192 0.104 Uiso 1 1 calc R . .
C22 C 0.4863(4) -0.1626(3) 0.0790(3) 0.082(2) Uani 1 1 d . . .
H22A H 0.5082 -0.1943 0.0625 0.099 Uiso 1 1 calc R . .
C23 C 0.5027(3) -0.1516(3) 0.1299(3) 0.0588(15) Uani 1 1 d . . .
H23A H 0.5357 -0.1760 0.1472 0.071 Uiso 1 1 calc R . .
C24 C 0.2736(2) 0.2521(2) 0.2602(2) 0.0448(13) Uani 1 1 d . . .
C25 C 0.2552(3) 0.2736(2) 0.3069(2) 0.0523(15) Uani 1 1 d . . .
C26 C 0.2392(3) 0.2603(3) 0.2089(2) 0.0510(14) Uani 1 1 d . . .
C27 C 0.2316(3) 0.2112(3) 0.1761(3) 0.0690(18) Uani 1 1 d . . .
H27A H 0.2470 0.1729 0.1865 0.083 Uiso 1 1 calc R . .
C28 C 0.2015(4) 0.2184(4) 0.1282(3) 0.086(2) Uani 1 1 d . . .
H28A H 0.1963 0.1850 0.1068 0.103 Uiso 1 1 calc R . .
C29 C 0.1794(4) 0.2743(5) 0.1122(3) 0.094(3) Uani 1 1 d . . .
H29A H 0.1588 0.2792 0.0799 0.113 Uiso 1 1 calc R . .
C30 C 0.1878(4) 0.3234(4) 0.1439(4) 0.089(3) Uani 1 1 d . . .
H30A H 0.1740 0.3618 0.1326 0.106 Uiso 1 1 calc R . .
C31 C 0.2164(3) 0.3167(3) 0.1921(3) 0.0718(19) Uani 1 1 d . . .
H31A H 0.2203 0.3502 0.2135 0.086 Uiso 1 1 calc R . .
C32 C 0.0969(3) 0.0133(3) 0.0809(3) 0.0599(16) Uani 1 1 d . . .
C33 C 0.1132(4) 0.0412(4) 0.1258(3) 0.091(3) Uani 1 1 d . . .
H33A H 0.0911 0.0776 0.1334 0.110 Uiso 1 1 calc R . .
C34 C 0.1619(5) 0.0164(5) 0.1603(3) 0.112(3) Uani 1 1 d . . .
H34A H 0.1718 0.0355 0.1911 0.134 Uiso 1 1 calc R . .
C35 C 0.1946(5) -0.0355(5) 0.1488(4) 0.109(3) Uani 1 1 d . . .
H35A H 0.2280 -0.0522 0.1714 0.131 Uiso 1 1 calc R . .
C36 C 0.1795(6) -0.0630(5) 0.1052(5) 0.143(5) Uani 1 1 d . . .
H36A H 0.2031 -0.0987 0.0976 0.172 Uiso 1 1 calc R . .
C37 C 0.1292(5) -0.0399(4) 0.0701(4) 0.112(3) Uani 1 1 d . . .
H37A H 0.1181 -0.0606 0.0402 0.134 Uiso 1 1 calc R . .
C38 C 0.0851(3) 0.1020(3) 0.0012(2) 0.0599(16) Uani 1 1 d . . .
C39 C 0.1565(4) 0.1089(4) 0.0085(3) 0.087(2) Uani 1 1 d . . .
H39A H 0.1811 0.0850 0.0323 0.105 Uiso 1 1 calc R . .
C40 C 0.1921(5) 0.1511(5) -0.0193(4) 0.122(4) Uani 1 1 d . . .
H40A H 0.2407 0.1548 -0.0146 0.146 Uiso 1 1 calc R . .
C41 C 0.1568(5) 0.1878(5) -0.0537(4) 0.117(3) Uani 1 1 d . . .
H41A H 0.1809 0.2169 -0.0717 0.140 Uiso 1 1 calc R . .
C42 C 0.0858(5) 0.1810(4) -0.0612(4) 0.107(3) Uani 1 1 d . . .
H42A H 0.0611 0.2056 -0.0844 0.128 Uiso 1 1 calc R . .
C43 C 0.0510(4) 0.1380(4) -0.0347(3) 0.090(2) Uani 1 1 d . . .
H43A H 0.0029 0.1329 -0.0410 0.108 Uiso 1 1 calc R . .
C44 C -0.0269(3) 0.0895(3) 0.0703(2) 0.0557(15) Uani 1 1 d . . .
C45 C -0.0122(3) 0.1470(3) 0.0900(2) 0.0623(16) Uani 1 1 d . . .
H45A H 0.0299 0.1662 0.0829 0.075 Uiso 1 1 calc R . .
C46 C -0.0596(5) 0.1756(3) 0.1198(3) 0.080(2) Uani 1 1 d . . .
H46A H -0.0491 0.2138 0.1331 0.096 Uiso 1 1 calc R . .
C47 C -0.1220(5) 0.1481(4) 0.1299(3) 0.087(2) Uani 1 1 d . . .
H47A H -0.1538 0.1678 0.1500 0.105 Uiso 1 1 calc R . .
C48 C -0.1378(4) 0.0921(4) 0.1106(3) 0.082(2) Uani 1 1 d . . .
H48A H -0.1808 0.0741 0.1170 0.098 Uiso 1 1 calc R . .
C49 C -0.0902(4) 0.0619(3) 0.0817(3) 0.0712(19) Uani 1 1 d . . .
H49A H -0.1004 0.0229 0.0698 0.085 Uiso 1 1 calc R . .
C50 C 0.4041(7) 0.1034(6) 0.0709(5) 0.173(6) Uani 1 1 d . . .
H50A H 0.4332 0.1151 0.1002 0.207 Uiso 1 1 calc R . .
H50B H 0.4269 0.0690 0.0554 0.207 Uiso 1 1 calc R . .
C51 C 0.0359(5) 0.0900(5) 0.2519(5) 0.127(4) Uani 1 1 d . . .
H51A H 0.0510 0.0535 0.2349 0.152 Uiso 1 1 calc R . .
H51C H 0.0487 0.0846 0.2875 0.152 Uiso 1 1 calc R . .
C52 C 0.5000 -0.1284(3) 0.2500 0.0475(19) Uani 1 2 d S . .
Cl1 Cl 0.32230(15) 0.07807(14) 0.09219(11) 0.1267(9) Uani 1 1 d . . .
Cl2 Cl 0.4036(3) 0.1578(3) 0.03227(19) 0.237(2) Uani 1 1 d . . .
Cl3 Cl 0.0785(3) 0.1380(2) 0.23463(15) 0.208(2) Uani 1 1 d . . .
Cu1 Cu 0.47677(3) 0.05061(2) 0.19481(2) 0.03787(15) Uani 1 1 d . . .
Cu2 Cu 0.39742(3) 0.17830(2) 0.21956(2) 0.03877(15) Uani 1 1 d . . .
Cu3 Cu 0.55103(3) 0.17848(3) 0.17180(2) 0.03957(16) Uani 1 1 d . . .
N1 N 0.3855(2) 0.04834(18) 0.22710(17) 0.0423(10) Uani 1 1 d . . .
N2 N 0.3534(2) 0.10130(17) 0.23793(17) 0.0408(10) Uani 1 1 d . . .
N3 N 0.4352(2) 0.25529(18) 0.19602(18) 0.0473(11) Uani 1 1 d . . .
N4 N 0.5035(2) 0.25608(18) 0.18215(19) 0.0474(11) Uani 1 1 d . . .
N5 N 0.5868(2) 0.10540(18) 0.13950(18) 0.0448(10) Uani 1 1 d . . .
N6 N 0.5555(2) 0.05135(19) 0.14841(17) 0.0452(10) Uani 1 1 d . . .
N7 N 0.4935(2) -0.03257(17) 0.22470(16) 0.0392(9) Uani 1 1 d . . .
N8 N 0.3340(2) 0.22030(18) 0.26678(18) 0.0428(10) Uani 1 1 d . . .
N9 N 0.6465(2) 0.21960(18) 0.18356(17) 0.0418(10) Uani 1 1 d . . .
N10 N 0.0000 0.0000 0.0000 0.095(3) Uani 1 2 d S . .
O1 O 0.46844(15) 0.13567(14) 0.18659(13) 0.0385(8) Uani 1 1 d . . .
P1 P 0.03625(9) 0.04759(7) 0.03534(7) 0.0578(4) Uani 1 1 d . . .

loop_
_atom_site_aniso_label
_atom_site_aniso_U_11
_atom_site_aniso_U_22
_atom_site_aniso_U_33
_atom_site_aniso_U_23
_atom_site_aniso_U_13
_atom_site_aniso_U_12
Br1 0.0850(5) 0.0866(5) 0.0921(6) -0.0291(4) 0.0414(4) 0.0049(4)
Br2 0.0562(4) 0.0523(3) 0.0814(5) 0.0030(3) 0.0266(3) -0.0109(3)
Br3 0.0938(6) 0.0351(3) 0.2265(12) 0.0186(5) 0.0671(7) 0.0086(3)
Br4 0.0902(7) 0.0294(4) 0.0864(7) 0.000 -0.0252(5) 0.000
Br5 0.0484(4) 0.0872(5) 0.1133(6) -0.0209(4) 0.0119(4) 0.0289(3)
C1 0.044(3) 0.033(2) 0.059(3) 0.001(2) 0.006(3) -0.003(2)
C2 0.035(3) 0.039(3) 0.048(3) 0.002(2) 0.007(2) -0.006(2)
C3 0.036(3) 0.043(3) 0.061(4) -0.003(3) 0.010(2) 0.002(2)
C4 0.048(3) 0.041(3) 0.098(5) 0.009(3) 0.022(3) 0.009(2)
C5 0.052(3) 0.029(3) 0.112(6) 0.007(3) 0.026(3) 0.002(2)
C6 0.046(3) 0.039(3) 0.100(5) 0.004(3) 0.018(3) -0.005(2)
C7 0.048(3) 0.049(3) 0.066(4) -0.003(3) 0.019(3) -0.004(3)
C8 0.048(3) 0.055(3) 0.061(4) -0.008(3) 0.020(3) 0.005(3)
C9 0.054(3) 0.040(3) 0.074(4) -0.009(3) 0.012(3) 0.003(2)
C10 0.036(3) 0.039(3) 0.061(4) 0.005(3) 0.009(3) 0.005(2)
C11 0.059(4) 0.047(3) 0.068(4) 0.009(3) 0.008(3) 0.007(3)
C12 0.065(4) 0.078(5) 0.067(5) 0.014(4) 0.003(4) 0.004(3)
C13 0.094(6) 0.121(7) 0.065(5) 0.013(5) -0.003(4) 0.023(5)
C14 0.124(8) 0.123(8) 0.071(6) 0.022(5) 0.020(6) 0.025(6)
C15 0.134(9) 0.128(8) 0.070(6) 0.016(5) 0.035(6) -0.024(7)
C16 0.077(5) 0.097(6) 0.078(5) 0.002(4) 0.023(4) -0.022(4)
C17 0.031(2) 0.034(2) 0.058(3) -0.001(2) -0.004(2) 0.0000(19)
C18 0.035(3) 0.042(3) 0.060(4) -0.003(3) 0.002(2) -0.009(2)
C19 0.047(3) 0.051(3) 0.068(4) -0.005(3) 0.004(3) -0.005(3)
C20 0.071(4) 0.071(4) 0.068(5) 0.000(4) -0.013(4) -0.002(3)
C21 0.108(6) 0.087(5) 0.063(5) -0.013(4) -0.008(4) 0.000(5)
C22 0.093(5) 0.074(5) 0.081(5) -0.029(4) 0.013(4) 0.003(4)
C23 0.056(4) 0.045(3) 0.075(5) -0.008(3) 0.003(3) 0.003(3)
C24 0.029(2) 0.031(2) 0.075(4) 0.000(2) 0.011(3) 0.0023(19)
C25 0.031(3) 0.038(3) 0.088(4) -0.014(3) 0.010(3) 0.007(2)
C26 0.033(3) 0.051(3) 0.069(4) 0.007(3) -0.001(3) 0.004(2)
C27 0.063(4) 0.069(4) 0.073(5) 0.003(4) -0.011(3) 0.007(3)
C28 0.084(5) 0.107(6) 0.067(5) -0.004(5) -0.005(4) 0.006(5)
C29 0.057(4) 0.133(8) 0.091(6) 0.027(6) -0.014(4) 0.009(5)
C30 0.061(4) 0.091(6) 0.114(7) 0.047(5) 0.000(5) 0.018(4)
C31 0.054(4) 0.056(4) 0.105(6) 0.015(4) -0.001(4) 0.009(3)
C32 0.055(4) 0.053(3) 0.070(4) -0.003(3) -0.014(3) 0.001(3)
C33 0.105(6) 0.089(5) 0.078(5) -0.011(5) -0.024(5) 0.030(5)
C34 0.119(7) 0.138(8) 0.075(6) -0.006(5) -0.032(5) 0.047(6)
C35 0.107(7) 0.113(7) 0.104(7) 0.011(6) -0.037(6) 0.029(6)
C36 0.153(10) 0.089(7) 0.182(12) -0.017(7) -0.061(9) 0.062(7)
C37 0.120(7) 0.081(6) 0.129(8) -0.035(5) -0.048(6) 0.037(5)
C38 0.060(4) 0.068(4) 0.051(4) -0.006(3) -0.003(3) 0.006(3)
C39 0.062(4) 0.107(6) 0.093(6) 0.023(5) 0.002(4) 0.013(4)
C40 0.064(5) 0.154(9) 0.149(9) 0.055(8) 0.013(6) -0.002(6)
C41 0.103(7) 0.136(8) 0.114(8) 0.051(7) 0.030(6) 0.014(6)
C42 0.097(7) 0.118(7) 0.105(7) 0.040(6) -0.005(6) 0.021(6)
C43 0.078(5) 0.096(6) 0.095(6) 0.019(5) -0.022(4) 0.000(4)
C44 0.062(4) 0.043(3) 0.061(4) 0.000(3) -0.012(3) 0.005(3)
C45 0.065(4) 0.051(3) 0.070(4) -0.005(3) -0.002(3) -0.002(3)
C46 0.103(6) 0.067(4) 0.069(5) -0.008(4) 0.008(4) 0.009(4)
C47 0.099(6) 0.096(6) 0.070(5) 0.017(4) 0.026(4) 0.029(5)
C48 0.073(5) 0.085(5) 0.089(6) 0.026(5) 0.014(4) -0.001(4)
C49 0.070(4) 0.058(4) 0.085(5) 0.016(4) -0.001(4) -0.008(3)
C50 0.167(12) 0.183(13) 0.161(11) 0.061(10) -0.083(10) -0.032(10)
C51 0.116(7) 0.078(6) 0.186(11) -0.009(7) 0.010(9) -0.012(5)
C52 0.038(4) 0.025(3) 0.079(6) 0.000 -0.007(4) 0.000
Cl1 0.1086(19) 0.146(2) 0.124(2) 0.0066(18) -0.0114(16) 0.0142(17)
Cl2 0.234(5) 0.267(6) 0.210(4) 0.123(4) 0.021(4) -0.010(4)
Cl3 0.331(6) 0.151(3) 0.142(3) -0.027(3) 0.006(3) 0.077(4)
Cu1 0.0346(3) 0.0296(3) 0.0498(4) 0.0005(3) 0.0060(3) 0.0008(2)
Cu2 0.0328(3) 0.0314(3) 0.0525(4) 0.0023(3) 0.0060(3) 0.0031(2)
Cu3 0.0322(3) 0.0333(3) 0.0535(4) 0.0010(3) 0.0055(3) 0.0008(2)
N1 0.036(2) 0.031(2) 0.060(3) 0.002(2) 0.006(2) 0.0002(17)
N2 0.037(2) 0.031(2) 0.055(3) 0.0018(19) 0.006(2) 0.0012(17)
N3 0.039(2) 0.034(2) 0.070(3) 0.005(2) 0.011(2) 0.0046(18)
N4 0.036(2) 0.034(2) 0.073(3) 0.003(2) 0.011(2) 0.0004(17)
N5 0.036(2) 0.038(2) 0.061(3) 0.000(2) 0.010(2) -0.0013(18)
N6 0.041(2) 0.039(2) 0.056(3) -0.002(2) 0.009(2) -0.0002(19)
N7 0.035(2) 0.0303(19) 0.052(2) -0.0023(17) 0.007(2) -0.0017(16)
N8 0.034(2) 0.035(2) 0.060(3) -0.001(2) 0.007(2) 0.0042(17)
N9 0.035(2) 0.034(2) 0.057(3) 0.004(2) 0.006(2) 0.0008(17)
N10 0.094(7) 0.082(6) 0.107(7) -0.040(5) -0.033(6) 0.007(5)
O1 0.0288(16) 0.0302(16) 0.057(2) 0.0012(15) 0.0082(15) 0.0015(13)
P1 0.0580(9) 0.0474(8) 0.0661(11) -0.0121(8) -0.0162(8) 0.0024(7)

loop_
_atom_type_symbol
_atom_type_description
_atom_type_scat_dispersion_real
_atom_type_scat_dispersion_imag
_atom_type_scat_source
C C 0.0033 0.0016 'International Tables Vol C Tables 4.2.6.8 and 6.1.1.4'
H H 0.0000 0.0000 'International Tables Vol C Tables 4.2.6.8 and 6.1.1.4'
N N 0.0061 0.0033 'International Tables Vol C Tables 4.2.6.8 and 6.1.1.4'
O O 0.0106 0.0060 'International Tables Vol C Tables 4.2.6.8 and 6.1.1.4'
P P 0.1023 0.0942 'International Tables Vol C Tables 4.2.6.8 and 6.1.1.4'
Cu Cu 0.3201 1.2651 'International Tables Vol C Tables 4.2.6.8 and 6.1.1.4'
Br Br -0.2901 2.4595 'International Tables Vol C Tables 4.2.6.8 and 6.1.1.4'
Cl Cl 0.1484 0.1585 'International Tables Vol C Tables 4.2.6.8 and 6.1.1.4'

loop_
_geom_angle_atom_site_label_1
_geom_angle_atom_site_label_2
_geom_angle_atom_site_label_3
_geom_angle
_geom_angle_site_symmetry_1
_geom_angle_site_symmetry_3
_geom_angle_publ_flag
N1 C1 C2 109.2(4) . . ?
N1 C1 H1A 125.4 . . ?
C2 C1 H1A 125.4 . . ?
C1 C2 C3 105.9(4) . . ?
C1 C2 Br2 127.5(4) . . ?
C3 C2 Br2 126.6(4) . . ?
N2 C3 C2 108.6(4) . . ?
N2 C3 H3A 125.7 . . ?
C2 C3 H3A 125.7 . . ?
N3 C4 C5 109.7(5) . . ?
N3 C4 H4A 125.1 . . ?
C5 C4 H4A 125.1 . . ?
C6 C5 C4 105.6(5) . . ?
C6 C5 Br3 127.1(4) . . ?
C4 C5 Br3 127.3(4) . . ?
N4 C6 C5 109.0(5) . . ?
N4 C6 H6A 125.5 . . ?
C5 C6 H6A 125.5 . . ?
N5 C7 C8 108.1(5) . . ?
N5 C7 H7A 125.9 . . ?
C8 C7 H7A 125.9 . . ?
C9 C8 C7 105.8(5) . . ?
C9 C8 Br1 127.2(4) . . ?
C7 C8 Br1 127.0(4) . . ?
N6 C9 C8 109.7(5) . . ?
N6 C9 H9A 125.1 . . ?
C8 C9 H9A 125.1 . . ?
N9 C10 C25 107.1(5) . 2_655 ?
N9 C10 C11 122.6(5) . . ?
C25 C10 C11 130.1(5) 2_655 . ?
C16 C11 C12 117.4(7) . . ?
C16 C11 C10 121.6(6) . . ?
C12 C11 C10 120.9(6) . . ?
C13 C12 C11 122.3(7) . . ?
C13 C12 H12A 118.9 . . ?
C11 C12 H12A 118.9 . . ?
C12 C13 C14 120.3(8) . . ?
C12 C13 H13A 119.9 . . ?
C14 C13 H13A 119.9 . . ?
C15 C14 C13 118.1(8) . . ?
C15 C14 H14A 121.0 . . ?
C13 C14 H14A 120.9 . . ?
C14 C15 C16 121.3(8) . . ?
C14 C15 H15A 119.3 . . ?
C16 C15 H15A 119.3 . . ?
C11 C16 C15 120.5(8) . . ?
C11 C16 H16A 119.8 . . ?
C15 C16 H16A 119.8 . . ?
N7 C17 C52 107.3(5) . . ?
N7 C17 C18 120.8(4) . . ?
C52 C17 C18 131.8(5) . . ?
C23 C18 C19 118.4(6) . . ?
C23 C18 C17 121.8(5) . . ?
C19 C18 C17 119.8(5) . . ?
C20 C19 C18 120.5(6) . . ?
C20 C19 H19A 119.8 . . ?
C18 C19 H19A 119.8 . . ?
C21 C20 C19 120.2(7) . . ?
C21 C20 H20A 119.9 . . ?
C19 C20 H20A 119.9 . . ?
C22 C21 C20 120.2(7) . . ?
C22 C21 H21A 119.9 . . ?
C20 C21 H21A 119.9 . . ?
C21 C22 C23 120.0(7) . . ?
C21 C22 H22A 120.0 . . ?
C23 C22 H22A 120.0 . . ?
C18 C23 C22 120.8(6) . . ?
C18 C23 H23A 119.6 . . ?
C22 C23 H23A 119.6 . . ?
N8 C24 C25 108.0(5) . . ?
N8 C24 C26 121.1(5) . . ?
C25 C24 C26 130.9(5) . . ?
C24 C25 C10 106.8(4) . 2_655 ?
C24 C25 Br5 124.0(4) . . ?
C10 C25 Br5 129.2(5) 2_655 . ?
C31 C26 C27 118.1(6) . . ?
C31 C26 C24 121.4(6) . . ?
C27 C26 C24 120.5(5) . . ?
C28 C27 C26 121.1(7) . . ?
C28 C27 H27A 119.5 . . ?
C26 C27 H27A 119.4 . . ?
C29 C28 C27 120.1(8) . . ?
C29 C28 H28A 120.0 . . ?
C27 C28 H28A 120.0 . . ?
C28 C29 C30 119.4(8) . . ?
C28 C29 H29A 120.3 . . ?
C30 C29 H29A 120.3 . . ?
C31 C30 C29 121.1(7) . . ?
C31 C30 H30A 119.4 . . ?
C29 C30 H30A 119.4 . . ?
C30 C31 C26 120.1(7) . . ?
C30 C31 H31A 119.9 . . ?
C26 C31 H31A 119.9 . . ?
C37 C32 C33 118.9(7) . . ?
C37 C32 P1 120.1(6) . . ?
C33 C32 P1 120.9(5) . . ?
C32 C33 C34 121.4(8) . . ?
C32 C33 H33A 119.3 . . ?
C34 C33 H33A 119.3 . . ?
C35 C34 C33 119.2(9) . . ?
C35 C34 H34A 120.4 . . ?
C33 C34 H34A 120.4 . . ?
C36 C35 C34 120.1(8) . . ?
C36 C35 H35A 119.9 . . ?
C34 C35 H35A 119.9 . . ?
C35 C36 C37 122.0(9) . . ?
C35 C36 H36A 119.0 . . ?
C37 C36 H36A 119.0 . . ?
C32 C37 C36 118.3(8) . . ?
C32 C37 H37A 120.8 . . ?
C36 C37 H37A 120.8 . . ?
C39 C38 C43 117.8(7) . . ?
C39 C38 P1 122.5(5) . . ?
C43 C38 P1 119.7(5) . . ?
C38 C39 C40 120.3(8) . . ?
C38 C39 H39A 119.8 . . ?
C40 C39 H39A 119.8 . . ?
C41 C40 C39 120.9(9) . . ?
C41 C40 H40A 119.5 . . ?
C39 C40 H40A 119.5 . . ?
C40 C41 C42 119.0(9) . . ?
C40 C41 H41A 120.5 . . ?
C42 C41 H41A 120.5 . . ?
C43 C42 C41 119.9(8) . . ?
C43 C42 H42A 120.0 . . ?
C41 C42 H42A 120.0 . . ?
C42 C43 C38 122.0(8) . . ?
C42 C43 H43A 119.0 . . ?
C38 C43 H43A 119.0 . . ?
C45 C44 C49 118.5(6) . . ?
C45 C44 P1 122.0(5) . . ?
C49 C44 P1 119.3(5) . . ?
C46 C45 C44 120.3(7) . . ?
C46 C45 H45A 119.9 . . ?
C44 C45 H45A 119.9 . . ?
C47 C46 C45 120.4(7) . . ?
C47 C46 H46A 119.8 . . ?
C45 C46 H46A 119.8 . . ?
C48 C47 C46 120.2(7) . . ?
C48 C47 H47A 119.9 . . ?
C46 C47 H47A 119.9 . . ?
C47 C48 C49 120.3(7) . . ?
C47 C48 H48A 119.9 . . ?
C49 C48 H48A 119.8 . . ?
C48 C49 C44 120.2(7) . . ?
C48 C49 H49A 119.9 . . ?
C44 C49 H49A 119.9 . . ?
Cl2 C50 Cl1 117.8(8) . . ?
Cl2 C50 H50A 107.8 . . ?
Cl1 C50 H50A 107.8 . . ?
Cl2 C50 H50B 107.9 . . ?
Cl1 C50 H50B 107.9 . . ?
H50A C50 H50B 107.2 . . ?
C51 C51 Cl3 124.0(8) 2 . ?
C51 C51 H51A 106.3 2 . ?
Cl3 C51 H51A 106.3 . . ?
C51 C51 H51C 106.3 2 . ?
Cl3 C51 H51C 106.3 . . ?
H51A C51 H51C 106.4 . . ?
C17 C52 C17 107.3(6) 2_655 . ?
C17 C52 Br4 126.4(3) 2_655 . ?
C17 C52 Br4 126.4(3) . . ?
O1 Cu1 N1 90.23(15) . . ?
O1 Cu1 N6 88.97(15) . . ?
N1 Cu1 N6 167.30(19) . . ?
O1 Cu1 N7 162.96(16) . . ?
N1 Cu1 N7 86.17(16) . . ?
N6 Cu1 N7 98.13(17) . . ?
O1 Cu1 Cu1 97.55(11) . 2_655 ?
N1 Cu1 Cu1 78.75(13) . 2_655 ?
N6 Cu1 Cu1 113.92(13) . 2_655 ?
N7 Cu1 Cu1 65.41(12) . 2_655 ?
O1 Cu2 N3 90.09(16) . . ?
O1 Cu2 N2 90.49(15) . . ?
N3 Cu2 N2 174.80(19) . . ?
O1 Cu2 N8 168.70(16) . . ?
N3 Cu2 N8 92.32(17) . . ?
N2 Cu2 N8 88.11(17) . . ?
O1 Cu2 Cu3 103.56(10) . 2_655 ?
N3 Cu2 Cu3 101.32(14) . 2_655 ?
N2 Cu2 Cu3 83.56(13) . 2_655 ?
N8 Cu2 Cu3 65.14(13) . 2_655 ?
O1 Cu3 N4 90.70(15) . . ?
O1 Cu3 N5 89.41(15) . . ?
N4 Cu3 N5 161.7(2) . . ?
O1 Cu3 N9 158.84(17) . . ?
N4 Cu3 N9 90.31(17) . . ?
N5 Cu3 N9 96.14(17) . . ?
O1 Cu3 Cu2 92.28(11) . 2_655 ?
N4 Cu3 Cu2 90.00(15) . 2_655 ?
N5 Cu3 Cu2 108.29(14) . 2_655 ?
N9 Cu3 Cu2 66.59(13) . 2_655 ?
C1 N1 N2 108.3(4) . . ?
C1 N1 Cu1 132.5(3) . . ?
N2 N1 Cu1 119.1(3) . . ?
C3 N2 N1 108.1(4) . . ?
C3 N2 Cu2 132.6(3) . . ?
N1 N2 Cu2 119.3(3) . . ?
C4 N3 N4 107.1(4) . . ?
C4 N3 Cu2 134.2(4) . . ?
N4 N3 Cu2 117.7(3) . . ?
C6 N4 N3 108.6(4) . . ?
C6 N4 Cu3 132.7(4) . . ?
N3 N4 Cu3 118.5(3) . . ?
C7 N5 N6 108.7(4) . . ?
C7 N5 Cu3 132.6(4) . . ?
N6 N5 Cu3 118.7(3) . . ?
C9 N6 N5 107.6(4) . . ?
C9 N6 Cu1 134.6(4) . . ?
N5 N6 Cu1 117.8(3) . . ?
C17 N7 N7 109.0(3) . 2_655 ?
C17 N7 Cu1 136.4(4) . . ?
N7 N7 Cu1 114.15(12) 2_655 . ?
N9 N8 C24 109.1(4) 2_655 . ?
N9 N8 Cu2 117.1(3) 2_655 . ?
C24 N8 Cu2 133.7(4) . . ?
N8 N9 C10 109.0(4) 2_655 . ?
N8 N9 Cu3 111.0(3) 2_655 . ?
C10 N9 Cu3 139.5(4) . . ?
P1 N10 P1 180.00(16) . 5 ?
Cu2 O1 Cu3 117.84(16) . . ?
Cu2 O1 Cu1 119.73(16) . . ?
Cu3 O1 Cu1 116.84(15) . . ?
N10 P1 C38 112.0(2) . . ?
N10 P1 C32 112.3(2) . . ?
C38 P1 C32 106.8(3) . . ?
N10 P1 C44 111.6(2) . . ?
C38 P1 C44 106.9(3) . . ?
C32 P1 C44 106.9(3) . . ?

loop_
_geom_bond_atom_site_label_1
_geom_bond_atom_site_label_2
_geom_bond_distance
_geom_bond_site_symmetry_2
_geom_bond_publ_flag
Br1 C8 1.885(5) . ?
Br2 C2 1.871(5) . ?
Br3 C5 1.869(5) . ?
Br4 C52 1.884(7) . ?
Br5 C25 1.874(5) . ?
C1 N1 1.344(6) . ?
C1 C2 1.363(7) . ?
C1 H1A 0.9300 . ?
C2 C3 1.380(7) . ?
C3 N2 1.347(6) . ?
C3 H3A 0.9300 . ?
C4 N3 1.340(6) . ?
C4 C5 1.373(8) . ?
C4 H4A 0.9300 . ?
C5 C6 1.370(8) . ?
C6 N4 1.337(6) . ?
C6 H6A 0.9300 . ?
C7 N5 1.331(7) . ?
C7 C8 1.381(8) . ?
C7 H7A 0.9300 . ?
C8 C9 1.354(8) . ?
C9 N6 1.329(7) . ?
C9 H9A 0.9300 . ?
C10 N9 1.357(6) . ?
C10 C25 1.401(8) 2_655 ?
C10 C11 1.464(8) . ?
C11 C16 1.383(9) . ?
C11 C12 1.397(9) . ?
C12 C13 1.356(10) . ?
C12 H12A 0.9300 . ?
C13 C14 1.392(12) . ?
C13 H13A 0.9300 . ?
C14 C15 1.382(13) . ?
C14 H14A 0.9300 . ?
C15 C16 1.384(11) . ?
C15 H15A 0.9300 . ?
C16 H16A 0.9300 . ?
C17 N7 1.357(6) . ?
C17 C52 1.390(6) . ?
C17 C18 1.462(8) . ?
C18 C23 1.389(8) . ?
C18 C19 1.395(8) . ?
C19 C20 1.394(9) . ?
C19 H19A 0.9300 . ?
C20 C21 1.374(10) . ?
C20 H20A 0.9300 . ?
C21 C22 1.374(10) . ?
C21 H21A 0.9300 . ?
C22 C23 1.394(10) . ?
C22 H22A 0.9300 . ?
C23 H23A 0.9300 . ?
C24 N8 1.348(6) . ?
C24 C25 1.383(8) . ?
C24 C26 1.493(8) . ?
C25 C10 1.401(8) 2_655 ?
C26 C31 1.380(8) . ?
C26 C27 1.389(9) . ?
C27 C28 1.377(10) . ?
C27 H27A 0.9300 . ?
C28 C29 1.360(12) . ?
C28 H28A 0.9300 . ?
C29 C30 1.373(12) . ?
C29 H29A 0.9300 . ?
C30 C31 1.374(11) . ?
C30 H30A 0.9300 . ?
C31 H31A 0.9300 . ?
C32 C37 1.357(9) . ?
C32 C33 1.362(9) . ?
C32 P1 1.797(6) . ?
C33 C34 1.384(10) . ?
C33 H33A 0.9300 . ?
C34 C35 1.340(12) . ?
C34 H34A 0.9300 . ?
C35 C36 1.324(13) . ?
C35 H35A 0.9300 . ?
C36 C37 1.399(12) . ?
C36 H36A 0.9300 . ?
C37 H37A 0.9300 . ?
C38 C39 1.372(9) . ?
C38 C43 1.378(9) . ?
C38 P1 1.783(7) . ?
C39 C40 1.379(11) . ?
C39 H39A 0.9300 . ?
C40 C41 1.370(12) . ?
C40 H40A 0.9300 . ?
C41 C42 1.364(12) . ?
C41 H41A 0.9300 . ?
C42 C43 1.365(11) . ?
C42 H42A 0.9300 . ?
C43 H43A 0.9300 . ?
C44 C45 1.389(8) . ?
C44 C49 1.392(9) . ?
C44 P1 1.802(6) . ?
C45 C46 1.375(9) . ?
C45 H45A 0.9300 . ?
C46 C47 1.368(11) . ?
C46 H46A 0.9300 . ?
C47 C48 1.361(11) . ?
C47 H47A 0.9300 . ?
C48 C49 1.380(10) . ?
C48 H48A 0.9300 . ?
C49 H49A 0.9300 . ?
C50 Cl2 1.574(12) . ?
C50 Cl1 1.767(14) . ?
C50 H50A 0.9700 . ?
C50 H50B 0.9700 . ?
C51 C51 1.364(19) 2 ?
C51 Cl3 1.419(10) . ?
C51 H51A 0.9700 . ?
C51 H51C 0.9700 . ?
C52 C17 1.390(6) 2_655 ?
Cu1 O1 1.888(3) . ?
Cu1 N1 1.968(4) . ?
Cu1 N6 1.977(4) . ?
Cu1 N7 2.012(4) . ?
Cu1 Cu1 3.0182(13) 2_655 ?
Cu2 O1 1.888(3) . ?
Cu2 N3 1.951(4) . ?
Cu2 N2 1.958(4) . ?
Cu2 N8 2.001(4) . ?
Cu2 Cu3 3.0003(10) 2_655 ?
Cu3 O1 1.886(3) . ?
Cu3 N4 1.954(4) . ?
Cu3 N5 1.956(4) . ?
Cu3 N9 2.038(4) . ?
Cu3 Cu2 3.0003(10) 2_655 ?
N1 N2 1.351(5) . ?
N3 N4 1.365(6) . ?
N5 N6 1.354(6) . ?
N7 N7 1.353(8) 2_655 ?
N8 N9 1.352(6) 2_655 ?
N9 N8 1.352(6) 2_655 ?
N10 P1 1.5455(15) . ?
N10 P1 1.5455(15) 5 ?
